data_1512802
loop_
_publ_author_name
'Tarlok S. Lobana'
'Poonam Kumari'
'Geeta Hundal'
'Ray J. Butcher'
'A. Castineiras'
'Takashiro Akitsu'

_publ_section_title
;
 Metal derivatives of N1-substituted thiosemicarbazones: Synthesis,
 structures and spectroscopy of nickel(II) and cobalt(III) complexes
;
_journal_name_full
;
Inorganica Chimica Acta
;
_journal_page_first 605
_journal_page_last 615
_journal_paper_doi 10.1016/j.ica.2012.09.021
_journal_volume 394
_journal_year 2013
_chemical_formula_moiety 'C28 H24 N6 Ni S2'
_chemical_formula_sum 'C28 H24 N6 Ni S2'
_chemical_formula_weight 567.36
_space_group_IT_number 2
_symmetry_cell_setting triclinic
_symmetry_Int_Tables_number 2
_symmetry_space_group_name_Hall '-P 1'
_symmetry_space_group_name_H-M 'P -1'
_atom_sites_solution_hydrogens difmap
_atom_sites_solution_primary direct
_atom_sites_solution_secondary difmap
_cell_angle_alpha 84.357(2)
_cell_angle_beta 75.071(2)
_cell_angle_gamma 84.480(2)
_cell_formula_units_Z 2
_cell_length_a 9.4471(5)
_cell_length_b 10.7504(6)
_cell_length_c 12.6360(6)
_cell_measurement_reflns_used 1969
_cell_measurement_temperature 100(2)
_cell_measurement_theta_max 26.384
_cell_measurement_theta_min 2.44
_cell_volume 1230.63(11)
_computing_cell_refinement 'APEX2 Software (Bruker, 2005)'
_computing_data_collection 'APEX2 Software (Bruker, 2005)'
_computing_data_reduction 'APEX2 Software (Bruker, 2005)'
_computing_molecular_graphics 'PLATON (Spek, 2004)'
_computing_publication_material 'SHELXL-97 (Sheldrick, 1997)'
_computing_structure_refinement 'SHELXL-97 (Sheldrick, 1997)'
_computing_structure_solution 'SHELXS-97 (Sheldrick, 1990)'
_diffrn_ambient_temperature 100(2)
_diffrn_detector_area_resol_mean 0
_diffrn_measured_fraction_theta_full 0.997
_diffrn_measured_fraction_theta_max 0.997
_diffrn_measurement_device_type 'Bruker X8 KappaAPEXII'
_diffrn_measurement_method 'omega and phi scans'
_diffrn_radiation_monochromator graphite
_diffrn_radiation_source 'fine-focus sealed tube'
_diffrn_radiation_type MoK\a
_diffrn_radiation_wavelength 0.71073
_diffrn_reflns_av_R_equivalents 0.0518
_diffrn_reflns_av_sigmaI/netI 0.0376
_diffrn_reflns_limit_h_max 11
_diffrn_reflns_limit_h_min -11
_diffrn_reflns_limit_k_max 13
_diffrn_reflns_limit_k_min -13
_diffrn_reflns_limit_l_max 15
_diffrn_reflns_limit_l_min 0
_diffrn_reflns_number 25885
_diffrn_reflns_theta_full 26.41
_diffrn_reflns_theta_max 26.41
_diffrn_reflns_theta_min 1.91
_diffrn_standards_decay_% 0
_diffrn_standards_interval_count 0
_diffrn_standards_interval_time 0
_diffrn_standards_number 0
_exptl_absorpt_coefficient_mu 0.990
_exptl_absorpt_correction_T_max 0.9250
_exptl_absorpt_correction_T_min 0.5569
_exptl_absorpt_correction_type empirical
_exptl_absorpt_process_details SADABS
_exptl_crystal_colour brown
_exptl_crystal_density_diffrn 1.531
_exptl_crystal_density_method 'not measured'
_exptl_crystal_description needle
_exptl_crystal_F_000 588
_exptl_crystal_size_max 0.67
_exptl_crystal_size_mid 0.08
_exptl_crystal_size_min 0.08
_refine_diff_density_max 0.362
_refine_diff_density_min -0.372
_refine_diff_density_rms 0.072
_refine_ls_extinction_method none
_refine_ls_goodness_of_fit_ref 1.057
_refine_ls_hydrogen_treatment constr
_refine_ls_matrix_type full
_refine_ls_number_parameters 334
_refine_ls_number_reflns 5042
_refine_ls_number_restraints 0
_refine_ls_restrained_S_all 1.057
_refine_ls_R_factor_all 0.0505
_refine_ls_R_factor_gt 0.0343
_refine_ls_shift/su_max 0.001
_refine_ls_shift/su_mean 0.000
_refine_ls_structure_factor_coef Fsqd
_refine_ls_weighting_details 'calc w=1/[\s^2^(Fo^2^)+(0.0275P)^2^+0.7832P] where P=(Fo^2^+2Fc^2^)/3'
_refine_ls_weighting_scheme calc
_refine_ls_wR_factor_gt 0.0696
_refine_ls_wR_factor_ref 0.0779
_reflns_number_gt 4030
_reflns_number_total 5042
_reflns_threshold_expression >2sigma(I)
_cod_data_source_file ICA-2013-394-605-615-2.cif
_cod_data_source_block 2
_cod_depositor_comments
;
The following automatic conversions were performed:

'_exptl_absorpt_correction_type' value 'Empirical' changed to
'empirical' according to the built-in table from CIF Core dictionary
named 'cif_core.dic' version 2.4.1 from 2010-06-29.

Automatic conversion script
Id: cif_fix_values 1891 2012-01-12 08:04:46Z andrius 
;
_cod_database_code 1512802

loop_
_symmetry_equiv_pos_as_xyz
'x, y, z'
'-x, -y, -z'

loop_
_atom_site_label
_atom_site_type_symbol
_atom_site_fract_x
_atom_site_fract_y
_atom_site_fract_z
_atom_site_U_iso_or_equiv
_atom_site_adp_type
_atom_site_occupancy
_atom_site_symmetry_multiplicity
_atom_site_calc_flag
_atom_site_refinement_flags
Ni1 Ni 0.75890(3) -0.00339(2) 0.49084(2) 0.01191(9) Uani 1 1 d .
S1 S 0.58418(6) 0.08905(5) 0.61179(5) 0.01883(14) Uani 1 1 d .
S2 S 0.94510(6) -0.09135(5) 0.37538(5) 0.01871(14) Uani 1 1 d .
N12 N 0.70483(19) -0.15570(16) 0.57949(14) 0.0129(4) Uani 1 1 d .
N13 N 0.57018(19) -0.15928(16) 0.65879(14) 0.0133(4) Uani 1 1 d .
N14 N 0.37964(19) -0.03048(17) 0.75609(14) 0.0156(4) Uani 1 1 d .
H14A H 0.3387 0.0473 0.7616 0.019 Uiso 1 1 d R
N22 N 0.80827(18) 0.14932(16) 0.40166(14) 0.0118(4) Uani 1 1 d .
N23 N 0.94553(19) 0.15791(16) 0.32774(14) 0.0133(4) Uani 1 1 d .
N24 N 1.14619(19) 0.03811(16) 0.23413(14) 0.0151(4) Uani 1 1 d .
H24A H 1.2023 -0.0304 0.2468 0.018 Uiso 1 1 d R
C11 C 0.6824(2) -0.3943(2) 0.75027(17) 0.0138(5) Uani 1 1 d .
H11 H 0.6499 -0.3218 0.7898 0.017 Uiso 1 1 d R
C12 C 0.6616(2) -0.5125(2) 0.80350(18) 0.0167(5) Uani 1 1 d .
H12 H 0.6165 -0.5206 0.8800 0.020 Uiso 1 1 d R
C13 C 0.7060(2) -0.6192(2) 0.74649(18) 0.0179(5) Uani 1 1 d .
H13 H 0.6877 -0.6996 0.7833 0.021 Uiso 1 1 d R
C14 C 0.7773(2) -0.6081(2) 0.63527(18) 0.0171(5) Uani 1 1 d .
H14 H 0.8092 -0.6808 0.5960 0.020 Uiso 1 1 d R
C15 C 0.8014(2) -0.4898(2) 0.58223(18) 0.0149(5) Uani 1 1 d .
H15 H 0.8529 -0.4821 0.5069 0.018 Uiso 1 1 d R
C16 C 0.7514(2) -0.38201(19) 0.63787(17) 0.0123(4) Uani 1 1 d .
C17 C 0.7828(2) -0.2621(2) 0.57288(17) 0.0139(5) Uani 1 1 d .
H17 H 0.8732 -0.2626 0.5182 0.017 Uiso 1 1 d R
C18 C 0.5086(2) -0.0477(2) 0.67811(17) 0.0139(5) Uani 1 1 d .
C19 C 0.3078(2) -0.1149(2) 0.84148(17) 0.0134(5) Uani 1 1 d .
C21 C 0.8875(2) 0.4241(2) 0.30517(17) 0.0151(5) Uani 1 1 d .
H21 H 0.9731 0.3680 0.2918 0.018 Uiso 1 1 d R
C22 C 0.8981(3) 0.5503(2) 0.27312(17) 0.0171(5) Uani 1 1 d .
H22 H 0.9917 0.5803 0.2392 0.020 Uiso 1 1 d R
C23 C 0.7750(3) 0.6336(2) 0.28932(18) 0.0201(5) Uani 1 1 d .
H23 H 0.7843 0.7200 0.2670 0.024 Uiso 1 1 d R
C24 C 0.6379(3) 0.5901(2) 0.33869(18) 0.0191(5) Uani 1 1 d .
H24 H 0.5523 0.6463 0.3486 0.023 Uiso 1 1 d R
C25 C 0.6268(2) 0.4646(2) 0.37307(17) 0.0147(5) Uani 1 1 d .
H25 H 0.5330 0.4356 0.4081 0.018 Uiso 1 1 d R
C26 C 0.7505(2) 0.37902(19) 0.35758(16) 0.0121(4) Uani 1 1 d .
C27 C 0.7233(2) 0.25240(19) 0.40738(17) 0.0134(5) Uani 1 1 d .
H27 H 0.6266 0.2438 0.4520 0.016 Uiso 1 1 d R
C28 C 1.0131(2) 0.0482(2) 0.31011(17) 0.0131(4) Uani 1 1 d .
C29 C 1.2079(2) 0.1243(2) 0.14698(17) 0.0139(5) Uani 1 1 d .
C110 C 0.3335(2) -0.2443(2) 0.83963(18) 0.0155(5) Uani 1 1 d .
H110 H 0.3995 -0.2800 0.7782 0.019 Uiso 1 1 d R
C111 C 0.2612(2) -0.3210(2) 0.92876(18) 0.0184(5) Uani 1 1 d .
H111 H 0.2783 -0.4094 0.9277 0.022 Uiso 1 1 d R
C112 C 0.1650(2) -0.2697(2) 1.01862(18) 0.0213(5) Uani 1 1 d .
H112 H 0.1173 -0.3225 1.0795 0.026 Uiso 1 1 d R
C113 C 0.1388(2) -0.1406(2) 1.01934(18) 0.0207(5) Uani 1 1 d .
H113 H 0.0722 -0.1047 1.0804 0.025 Uiso 1 1 d R
C114 C 0.2099(2) -0.0638(2) 0.93099(18) 0.0174(5) Uani 1 1 d .
H114 H 0.1912 0.0246 0.9316 0.021 Uiso 1 1 d R
C210 C 1.3570(2) 0.1046(2) 0.09668(17) 0.0147(5) Uani 1 1 d .
H210 H 1.4137 0.0367 0.1234 0.018 Uiso 1 1 d R
C211 C 1.4231(2) 0.1832(2) 0.00762(17) 0.0176(5) Uani 1 1 d .
H211 H 1.5253 0.1702 -0.0250 0.021 Uiso 1 1 d R
C212 C 1.3411(2) 0.2809(2) -0.03394(18) 0.0192(5) Uani 1 1 d .
H212 H 1.3861 0.3343 -0.0954 0.023 Uiso 1 1 d R
C213 C 1.1922(2) 0.2992(2) 0.01557(18) 0.0187(5) Uani 1 1 d .
H213 H 1.1355 0.3661 -0.0125 0.022 Uiso 1 1 d R
C214 C 1.1244(2) 0.2221(2) 0.10538(17) 0.0156(5) Uani 1 1 d .
H214 H 1.0223 0.2356 0.1380 0.019 Uiso 1 1 d R

loop_
_atom_site_aniso_label
_atom_site_aniso_U_11
_atom_site_aniso_U_22
_atom_site_aniso_U_33
_atom_site_aniso_U_23
_atom_site_aniso_U_13
_atom_site_aniso_U_12
Ni1 0.01303(16) 0.00843(15) 0.01245(15) 0.00083(10) -0.00070(11) -0.00027(11)
S1 0.0205(3) 0.0095(3) 0.0204(3) 0.0016(2) 0.0042(2) 0.0007(2)
S2 0.0201(3) 0.0102(3) 0.0201(3) 0.0000(2) 0.0044(2) 0.0003(2)
N12 0.0128(9) 0.0130(9) 0.0123(9) -0.0016(7) -0.0017(8) -0.0006(7)
N13 0.0112(9) 0.0134(10) 0.0135(9) 0.0002(7) -0.0003(8) -0.0011(7)
N14 0.0147(10) 0.0103(9) 0.0183(10) -0.0006(7) 0.0006(8) 0.0018(8)
N22 0.0091(9) 0.0128(9) 0.0125(9) -0.0016(7) -0.0006(7) -0.0010(7)
N23 0.0122(9) 0.0131(10) 0.0123(9) -0.0005(7) 0.0008(8) -0.0007(7)
N24 0.0141(10) 0.0120(9) 0.0157(9) 0.0008(7) 0.0004(8) 0.0028(8)
C11 0.0138(11) 0.0133(11) 0.0155(11) -0.0028(9) -0.0054(9) 0.0003(9)
C12 0.0173(12) 0.0185(12) 0.0144(11) 0.0022(9) -0.0049(9) -0.0029(9)
C13 0.0200(12) 0.0124(11) 0.0227(12) 0.0043(9) -0.0093(10) -0.0029(9)
C14 0.0187(12) 0.0131(11) 0.0219(12) -0.0046(9) -0.0090(10) 0.0009(9)
C15 0.0142(11) 0.0159(11) 0.0151(11) -0.0012(9) -0.0048(9) -0.0001(9)
C16 0.0097(11) 0.0104(11) 0.0178(11) 0.0001(8) -0.0059(9) 0.0005(8)
C17 0.0139(11) 0.0148(11) 0.0122(10) -0.0020(9) -0.0010(9) -0.0019(9)
C18 0.0148(11) 0.0133(11) 0.0132(10) -0.0010(8) -0.0032(9) -0.0005(9)
C19 0.0110(11) 0.0164(12) 0.0136(11) 0.0005(9) -0.0046(9) -0.0024(9)
C21 0.0168(12) 0.0160(11) 0.0129(11) 0.0000(9) -0.0047(9) -0.0016(9)
C22 0.0199(12) 0.0171(12) 0.0144(11) 0.0017(9) -0.0038(10) -0.0067(10)
C23 0.0295(14) 0.0126(12) 0.0196(12) 0.0040(9) -0.0096(11) -0.0039(10)
C24 0.0212(13) 0.0142(12) 0.0230(12) -0.0013(9) -0.0091(10) 0.0034(10)
C25 0.0136(11) 0.0155(11) 0.0162(11) -0.0016(9) -0.0055(9) -0.0018(9)
C26 0.0143(11) 0.0121(11) 0.0109(10) -0.0012(8) -0.0041(9) -0.0025(9)
C27 0.0136(11) 0.0137(11) 0.0130(10) 0.0003(8) -0.0038(9) -0.0020(9)
C28 0.0127(11) 0.0148(11) 0.0123(10) -0.0004(8) -0.0040(9) -0.0013(9)
C29 0.0172(12) 0.0129(11) 0.0116(10) -0.0036(8) -0.0021(9) -0.0036(9)
C110 0.0152(11) 0.0185(12) 0.0140(11) -0.0013(9) -0.0046(9) -0.0042(9)
C111 0.0178(12) 0.0178(12) 0.0205(12) 0.0033(9) -0.0070(10) -0.0049(10)
C112 0.0162(12) 0.0315(14) 0.0169(12) 0.0053(10) -0.0056(10) -0.0078(10)
C113 0.0124(12) 0.0366(15) 0.0136(11) -0.0052(10) -0.0025(9) -0.0032(10)
C114 0.0129(11) 0.0212(12) 0.0187(11) -0.0046(9) -0.0043(10) 0.0001(9)
C210 0.0142(11) 0.0169(12) 0.0145(11) -0.0049(9) -0.0053(9) 0.0001(9)
C211 0.0139(12) 0.0230(13) 0.0153(11) -0.0058(9) 0.0000(9) -0.0042(10)
C212 0.0197(12) 0.0236(13) 0.0137(11) 0.0020(9) -0.0017(10) -0.0088(10)
C213 0.0190(12) 0.0213(12) 0.0164(11) 0.0014(9) -0.0065(10) -0.0013(10)
C214 0.0141(11) 0.0190(12) 0.0140(11) -0.0025(9) -0.0036(9) -0.0011(9)

loop_
_atom_type_symbol
_atom_type_description
_atom_type_scat_dispersion_real
_atom_type_scat_dispersion_imag
_atom_type_scat_source
Ni Ni 0.3393 1.1124 'International Tables Vol C Tables 4.2.6.8 and 6.1.1.4'
S S 0.1246 0.1234 'International Tables Vol C Tables 4.2.6.8 and 6.1.1.4'
N N 0.0061 0.0033 'International Tables Vol C Tables 4.2.6.8 and 6.1.1.4'
C C 0.0033 0.0016 'International Tables Vol C Tables 4.2.6.8 and 6.1.1.4'
H H 0.0000 0.0000 'International Tables Vol C Tables 4.2.6.8 and 6.1.1.4'

loop_
_geom_angle_atom_site_label_1
_geom_angle_atom_site_label_2
_geom_angle_atom_site_label_3
_geom_angle
_geom_angle_publ_flag
N22 Ni1 N12 178.62(8) y
N22 Ni1 S1 93.80(5) y
N12 Ni1 S1 85.55(5) y
N22 Ni1 S2 85.47(5) y
N12 Ni1 S2 95.27(5) y
S1 Ni1 S2 175.89(3) y
C18 S1 Ni1 95.88(7) ?
C28 S2 Ni1 95.41(7) ?
C17 N12 N13 113.79(17) ?
C17 N12 Ni1 125.64(15) ?
N13 N12 Ni1 120.57(13) ?
C18 N13 N12 111.95(17) ?
C18 N14 C19 129.89(18) ?
C18 N14 H14A 117.1 ?
C19 N14 H14A 112.5 ?
C27 N22 N23 114.72(17) ?
C27 N22 Ni1 124.52(14) ?
N23 N22 Ni1 120.69(13) ?
C28 N23 N22 111.54(17) ?
C28 N24 C29 129.06(18) ?
C28 N24 H24A 113.4 ?
C29 N24 H24A 117.3 ?
C12 C11 C16 119.8(2) ?
C12 C11 H11 120.1 ?
C16 C11 H11 120.1 ?
C11 C12 C13 120.8(2) ?
C11 C12 H12 119.6 ?
C13 C12 H12 119.6 ?
C12 C13 C14 119.9(2) ?
C12 C13 H13 120.0 ?
C14 C13 H13 120.1 ?
C15 C14 C13 119.4(2) ?
C15 C14 H14 120.3 ?
C13 C14 H14 120.3 ?
C14 C15 C16 121.0(2) ?
C14 C15 H15 119.6 ?
C16 C15 H15 119.5 ?
C15 C16 C11 119.06(19) ?
C15 C16 C17 116.01(19) ?
C11 C16 C17 124.86(19) ?
N12 C17 C16 129.31(19) ?
N12 C17 H17 115.3 ?
C16 C17 H17 115.4 ?
N13 C18 N14 121.14(19) ?
N13 C18 S1 123.60(16) ?
N14 C18 S1 115.24(16) ?
C114 C19 C110 119.8(2) ?
C114 C19 N14 117.23(19) ?
C110 C19 N14 122.94(19) ?
C22 C21 C26 120.0(2) ?
C22 C21 H21 120.0 ?
C26 C21 H21 120.0 ?
C23 C22 C21 121.2(2) ?
C23 C22 H22 119.4 ?
C21 C22 H22 119.4 ?
C22 C23 C24 119.6(2) ?
C22 C23 H23 120.2 ?
C24 C23 H23 120.3 ?
C25 C24 C23 119.5(2) ?
C25 C24 H24 120.2 ?
C23 C24 H24 120.2 ?
C24 C25 C26 121.6(2) ?
C24 C25 H25 119.3 ?
C26 C25 H25 119.1 ?
C21 C26 C25 118.00(19) ?
C21 C26 C27 126.6(2) ?
C25 C26 C27 115.20(19) ?
N22 C27 C26 131.4(2) ?
N22 C27 H27 114.3 ?
C26 C27 H27 114.3 ?
N23 C28 N24 119.56(19) ?
N23 C28 S2 124.23(16) ?
N24 C28 S2 116.21(16) ?
C210 C29 C214 119.5(2) ?
C210 C29 N24 117.58(19) ?
C214 C29 N24 122.81(19) ?
C19 C110 C111 119.3(2) ?
C19 C110 H110 120.3 ?
C111 C110 H110 120.4 ?
C112 C111 C110 120.8(2) ?
C112 C111 H111 119.7 ?
C110 C111 H111 119.5 ?
C111 C112 C113 119.6(2) ?
C111 C112 H112 120.3 ?
C113 C112 H112 120.2 ?
C114 C113 C112 120.0(2) ?
C114 C113 H113 119.9 ?
C112 C113 H113 120.1 ?
C113 C114 C19 120.5(2) ?
C113 C114 H114 119.8 ?
C19 C114 H114 119.7 ?
C211 C210 C29 120.4(2) ?
C211 C210 H210 119.8 ?
C29 C210 H210 119.8 ?
C212 C211 C210 120.5(2) ?
C212 C211 H211 119.8 ?
C210 C211 H211 119.8 ?
C211 C212 C213 118.9(2) ?
C211 C212 H212 120.5 ?
C213 C212 H212 120.5 ?
C212 C213 C214 121.4(2) ?
C212 C213 H213 119.3 ?
C214 C213 H213 119.3 ?
C213 C214 C29 119.3(2) ?
C213 C214 H214 120.3 ?
C29 C214 H214 120.4 ?

loop_
_geom_bond_atom_site_label_1
_geom_bond_atom_site_label_2
_geom_bond_distance
_geom_bond_publ_flag
Ni1 N22 1.9223(17) y
Ni1 N12 1.9241(17) y
Ni1 S1 2.1751(6) y
Ni1 S2 2.1785(6) y
S1 C18 1.739(2) ?
S2 C28 1.736(2) ?
N12 C17 1.297(3) ?
N12 N13 1.403(2) ?
N13 C18 1.299(3) ?
N14 C18 1.365(3) ?
N14 C19 1.413(3) ?
N14 H14A 0.8882 ?
N22 C27 1.301(3) ?
N22 N23 1.394(2) ?
N23 C28 1.297(3) ?
N24 C28 1.374(3) ?
N24 C29 1.408(3) ?
N24 H24A 0.8914 ?
C11 C12 1.384(3) ?
C11 C16 1.401(3) ?
C11 H11 0.9500 ?
C12 C13 1.387(3) ?
C12 H12 0.9500 ?
C13 C14 1.392(3) ?
C13 H13 0.9500 ?
C14 C15 1.389(3) ?
C14 H14 0.9500 ?
C15 C16 1.394(3) ?
C15 H15 0.9500 ?
C16 C17 1.471(3) ?
C17 H17 0.9500 ?
C19 C114 1.387(3) ?
C19 C110 1.390(3) ?
C21 C22 1.383(3) ?
C21 C26 1.401(3) ?
C21 H21 0.9500 ?
C22 C23 1.381(3) ?
C22 H22 0.9500 ?
C23 C24 1.389(3) ?
C23 H23 0.9500 ?
C24 C25 1.382(3) ?
C24 H24 0.9500 ?
C25 C26 1.401(3) ?
C25 H25 0.9500 ?
C26 C27 1.460(3) ?
C27 H27 0.9500 ?
C29 C210 1.393(3) ?
C29 C214 1.396(3) ?
C110 C111 1.394(3) ?
C110 H110 0.9500 ?
C111 C112 1.383(3) ?
C111 H111 0.9500 ?
C112 C113 1.387(3) ?
C112 H112 0.9500 ?
C113 C114 1.385(3) ?
C113 H113 0.9500 ?
C114 H114 0.9500 ?
C210 C211 1.387(3) ?
C210 H210 0.9500 ?
C211 C212 1.386(3) ?
C211 H211 0.9500 ?
C212 C213 1.388(3) ?
C212 H212 0.9500 ?
C213 C214 1.389(3) ?
C213 H213 0.9500 ?
C214 H214 0.9500 ?

loop_
_geom_hbond_atom_site_label_D
_geom_hbond_atom_site_label_H
_geom_hbond_atom_site_label_A
_geom_hbond_distance_DH
_geom_hbond_distance_HA
_geom_hbond_distance_DA
_geom_hbond_angle_DHA
_geom_hbond_site_symmetry_A
N24 H24A S1 0.89 3.01 3.6755(19) 133.2 2_756

loop_
_geom_torsion_atom_site_label_1
_geom_torsion_atom_site_label_2
_geom_torsion_atom_site_label_3
_geom_torsion_atom_site_label_4
_geom_torsion
N22 Ni1 S1 C18 167.58(9)
N12 Ni1 S1 C18 -11.21(9)
S2 Ni1 S1 C18 -112.8(4)
N22 Ni1 S2 C28 10.96(9)
N12 Ni1 S2 C28 -170.21(9)
S1 Ni1 S2 C28 -69.0(4)
N22 Ni1 N12 C17 133(3)
S1 Ni1 N12 C17 -165.19(18)
S2 Ni1 N12 C17 10.76(18)
N22 Ni1 N12 N13 -46(3)
S1 Ni1 N12 N13 15.72(14)
S2 Ni1 N12 N13 -168.33(14)
C17 N12 N13 C18 167.56(19)
Ni1 N12 N13 C18 -13.2(2)
N12 Ni1 N22 C27 44(3)
S1 Ni1 N22 C27 -17.62(17)
S2 Ni1 N22 C27 166.44(17)
N12 Ni1 N22 N23 -139(3)
S1 Ni1 N22 N23 159.26(14)
S2 Ni1 N22 N23 -16.68(14)
C27 N22 N23 C28 -167.60(19)
Ni1 N22 N23 C28 15.2(2)
C16 C11 C12 C13 -1.1(3)
C11 C12 C13 C14 2.4(3)
C12 C13 C14 C15 -0.9(3)
C13 C14 C15 C16 -2.0(3)
C14 C15 C16 C11 3.2(3)
C14 C15 C16 C17 -179.7(2)
C12 C11 C16 C15 -1.6(3)
C12 C11 C16 C17 -178.5(2)
N13 N12 C17 C16 -1.8(3)
Ni1 N12 C17 C16 179.03(17)
C15 C16 C17 N12 145.8(2)
C11 C16 C17 N12 -37.3(4)
N12 N13 C18 N14 -177.20(18)
N12 N13 C18 S1 0.7(3)
C19 N14 C18 N13 14.8(3)
C19 N14 C18 S1 -163.26(18)
Ni1 S1 C18 N13 9.2(2)
Ni1 S1 C18 N14 -172.81(15)
C18 N14 C19 C114 157.3(2)
C18 N14 C19 C110 -21.6(4)
C26 C21 C22 C23 -1.6(3)
C21 C22 C23 C24 0.0(3)
C22 C23 C24 C25 1.4(3)
C23 C24 C25 C26 -1.2(3)
C22 C21 C26 C25 1.7(3)
C22 C21 C26 C27 -172.4(2)
C24 C25 C26 C21 -0.4(3)
C24 C25 C26 C27 174.4(2)
N23 N22 C27 C26 -6.4(3)
Ni1 N22 C27 C26 170.66(17)
C21 C26 C27 N22 -12.2(4)
C25 C26 C27 N22 173.5(2)
N22 N23 C28 N24 175.98(17)
N22 N23 C28 S2 -2.9(3)
C29 N24 C28 N23 -20.0(3)
C29 N24 C28 S2 159.02(18)
Ni1 S2 C28 N23 -7.73(19)
Ni1 S2 C28 N24 173.35(15)
C28 N24 C29 C210 166.1(2)
C28 N24 C29 C214 -18.2(3)
C114 C19 C110 C111 -0.7(3)
N14 C19 C110 C111 178.1(2)
C19 C110 C111 C112 -0.1(3)
C110 C111 C112 C113 0.8(3)
C111 C112 C113 C114 -0.7(3)
C112 C113 C114 C19 -0.2(3)
C110 C19 C114 C113 0.9(3)
N14 C19 C114 C113 -178.0(2)
C214 C29 C210 C211 1.5(3)
N24 C29 C210 C211 177.45(19)
C29 C210 C211 C212 -1.3(3)
C210 C211 C212 C213 0.5(3)
C211 C212 C213 C214 0.0(3)
C212 C213 C214 C29 0.2(3)
C210 C29 C214 C213 -1.0(3)
N24 C29 C214 C213 -176.7(2)
